data_2002109
loop_
_publ_author_name
'Ferguson, G.'
'Kaitner, B.'
'McKervey, M. A.'
'Owens, M.'

_publ_section_title
;
 5-Chloro-2-hydroxycarbonylmethoxy-1,3-xylyl-18-crown-5 and
 5-chloro-2-ethoxycarbonylmethoxy-1,3-xylyl-18-crown-5
;
_journal_issue 1
_journal_name_full 'Acta Crystallographica Section C'
_journal_page_first 179
_journal_page_last 182
_journal_paper_doi 10.1107/S0108270192009971
_journal_volume 49
_journal_year 1993
_chemical_formula_moiety 'C20 H29 Cl O8 '
_chemical_formula_sum 'C20 H29 Cl O8'
_chemical_formula_weight 432.89
_chemical_name_systematic
;
 5-chloro-2-ethoxycarbonylmethoxy-1,3-xylyl-18-crown-5
;
_space_group_IT_number 29
_symmetry_cell_setting orthorhombic
_symmetry_space_group_name_Hall 'P 2c -2ac'
_symmetry_space_group_name_H-M 'P c a 21'
_cell_angle_alpha 90.0
_cell_angle_beta 90.0
_cell_angle_gamma 90.0
_cell_formula_units_Z 4
_cell_length_a 17.884(3)
_cell_length_b 8.792(3)
_cell_length_c 13.918(3)
_cell_measurement_reflns_used 25
_cell_measurement_temperature 293
_cell_measurement_theta_max 18.00
_cell_measurement_theta_min 10.00
_cell_volume 2188.4(10)
_computing_cell_refinement 'Enraf-Nonius CAD-4 software'
_computing_data_collection 'Enraf-Nonius CAD-4 software'
_computing_data_reduction 'NRCVAX DATRD2 (Gabe, Le Page, Charland, Lee & White, 1989)'
_computing_molecular_graphics 'NRCVAX (Gabe et al., 1989)'
_computing_publication_material 'NRCVAX TABLES (Gabe et al., 1989)'
_computing_structure_refinement 'NRCVAX LSTSQ (Gabe et al., 1989)'
_computing_structure_solution 'NRCVAX SOLVER (Gabe et al., 1989)'
_diffrn_ambient_temperature 293
_diffrn_measurement_device 'Nonius CAD-4    '
_diffrn_measurement_method
;\q/2\q scans [\q-scan width (0.6 + 0.35tan\q)\%, \q-scan rate 3.3\%
min^-1^, background counts for 15 s on each side of every scan]
;
_diffrn_radiation_monochromator graphite
_diffrn_radiation_source 'xray tube'
_diffrn_radiation_type 'Molybdenum K\a'
_diffrn_radiation_wavelength 0.70930
_diffrn_reflns_av_R_equivalents 0.000
_diffrn_reflns_limit_h_max 22
_diffrn_reflns_limit_h_min 0
_diffrn_reflns_limit_k_max 11
_diffrn_reflns_limit_k_min 0
_diffrn_reflns_limit_l_max 17
_diffrn_reflns_limit_l_min 0
_diffrn_reflns_number 2482
_diffrn_reflns_theta_max 26.90
_diffrn_reflns_theta_min 0.00
_diffrn_standards_decay_% '< 1.0'
_diffrn_standards_interval_time 120
_diffrn_standards_number 3
_exptl_absorpt_coefficient_mu 0.21
_exptl_absorpt_correction_T_max 1.0000
_exptl_absorpt_correction_T_min 1.0000
_exptl_absorpt_correction_type none
_exptl_crystal_colour colourless
_exptl_crystal_density_diffrn 1.314
_exptl_crystal_description plate
_exptl_crystal_F_000 920
_exptl_crystal_size_max 0.43
_exptl_crystal_size_mid 0.20
_exptl_crystal_size_min 0.08
_refine_diff_density_max 0.15
_refine_diff_density_min -0.13
_refine_ls_abs_structure_Rogers 1.000000
_refine_ls_extinction_coef 6054(18)
_refine_ls_extinction_method 'Larson (1970)'
_refine_ls_goodness_of_fit_obs 1.07
_refine_ls_matrix_type full
_refine_ls_number_parameters 262
_refine_ls_number_reflns 816
_refine_ls_R_factor_all 0.189
_refine_ls_R_factor_obs 0.033
_refine_ls_shift/esd_max 0.000
_refine_ls_structure_factor_coef F
_refine_ls_weighting_details 'w = 1/[\s^2^(F)+0.0008F^2^]'
_refine_ls_weighting_scheme calc
_refine_ls_wR_factor_all 0.084
_refine_ls_wR_factor_obs 0.040
_reflns_number_observed 816
_reflns_number_total 2482
_reflns_observed_criterion 'Inet > 3.0\s(Inet)'
_cod_data_source_file br1013.cif
_cod_data_source_block br1013_structure_2_of_2
_cod_depositor_comments
;
The following automatic conversions were performed:
'_symmetry_cell_setting' value 'Orthorhombic' changed to 'orthorhombic'
according to '/home/saulius/struct/CIF-dictionaries/cif_core.dic'
dictionary named 'cif_core.dic' version 2.4.1 from 2010-06-29.

Automatic conversion script
Id: cif_fix_enum 1527 2010-12-29 10:47:43Z saulius 

The following automatic conversions were performed:

'_symmetry_cell_setting' value 'Orthorhombic' changed to
'orthorhombic' according to
/home/saulius/struct/CIF-dictionaries/cif_core.dic dictionary named
'cif_core.dic' version 2.4.1 from 2010-06-29.

Automatic conversion script
Id: cif_fix_values 1715 2011-07-08 13:25:40Z adriana 

The following automatic conversions were performed:

'_refine_ls_weighting_scheme' value '1/[\s^2^(F)+0.0008F^2^]' was
changed to 'calc'. New tag '_refine_ls_weighting_details' was
created. The value of the new tag was set to 'w =
1/[\s^2^(F)+0.0008F^2^]'.

Automatic conversion script
Id: cif_fix_values 3143 2015-03-26 13:38:13Z robertas 
;
_cod_original_formula_sum 'C20 H29 Cl O8 '
_cod_database_code 2002109

loop_
_symmetry_equiv_pos_as_xyz
x,y,z
1/2-x,y,1/2+z
1/2+x,-y,z
-x,-y,1/2+z

loop_
_atom_site_aniso_label
_atom_site_aniso_U_11
_atom_site_aniso_U_22
_atom_site_aniso_U_33
_atom_site_aniso_U_12
_atom_site_aniso_U_13
_atom_site_aniso_U_23
_atom_site_aniso_type_symbol
Cl 0.117(2) 0.0916(19) 0.082(2) 0.036(3) -0.061(4) 0.030(4) Cl
C1 0.066(6) 0.041(5) 0.043(6) -0.016(10) -0.003(13) -0.006(10) C
C2 0.059(6) 0.034(5) 0.063(6) 0.023(10) 0.003(13) -0.013(10) C
C3 0.062(6) 0.050(6) 0.079(7) 0.016(10) 0.009(14) 0.007(12) C
C4 0.089(8) 0.034(5) 0.062(7) 0.025(11) -0.032(13) 0.010(10) C
C5 0.073(7) 0.047(6) 0.069(7) -0.011(10) 0.006(13) 0.000(11) C
C6 0.056(6) 0.048(5) 0.064(7) -0.006(9) -0.022(12) 0.002(12) C
C7 0.071(7) 0.062(6) 0.080(7) -0.032(10) 0.009(12) 0.005(13) C
O8 0.050(4) 0.057(4) 0.066(4) 0.012(6) -0.006(6) -0.014(8) O
C9 0.049(6) 0.080(8) 0.075(7) -0.015(10) -0.003(10) 0.023(13) C
C10 0.038(5) 0.103(9) 0.064(6) 0.014(11) 0.017(10) -0.017(13) C
O11 0.059(4) 0.059(4) 0.060(4) 0.022(6) 0.014(7) -0.009(7) O
C12 0.055(6) 0.068(7) 0.062(7) 0.028(10) -0.008(11) -0.022(12) C
C13 0.079(7) 0.056(6) 0.060(6) 0.034(10) -0.015(13) -0.002(12) C
O14 0.066(4) 0.073(4) 0.049(4) 0.010(7) 0.000(7) 0.014(8) O
C15 0.102(8) 0.052(6) 0.053(6) -0.018(12) 0.024(13) 0.003(11) C
C16 0.092(8) 0.054(7) 0.071(7) -0.033(11) 0.006(11) -0.027(12) C
O17 0.045(4) 0.070(4) 0.078(4) -0.014(6) -0.010(6) -0.013(8) O
C18 0.067(7) 0.073(7) 0.069(7) -0.037(10) -0.003(11) 0.012(12) C
C19 0.046(5) 0.086(7) 0.058(6) 0.016(9) 0.020(11) 0.022(12) C
O20 0.063(4) 0.069(4) 0.056(4) 0.003(7) 0.019(7) 0.016(7) O
C21 0.065(6) 0.062(7) 0.076(8) 0.018(10) 0.019(13) -0.013(12) C
O22 0.077(4) 0.044(4) 0.055(4) -0.009(6) -0.026(8) -0.008(7) O
C23 0.061(6) 0.038(5) 0.062(8) 0.014(9) -0.020(10) -0.004(10) C
C24 0.040(5) 0.055(6) 0.050(7) -0.008(10) -0.027(10) 0.008(10) C
O25 0.065(4) 0.077(4) 0.051(4) 0.022(7) 0.013(7) -0.032(8) O
O26 0.063(4) 0.071(4) 0.037(4) 0.020(7) -0.001(6) 0.011(7) O
C27 0.073(6) 0.092(8) 0.054(7) -0.004(12) -0.007(11) 0.043(13) C
C28 0.068(7) 0.211(13) 0.067(8) 0.051(15) 0.000(11) 0.100(18) C

loop_
_atom_site_label
_atom_site_fract_x
_atom_site_fract_y
_atom_site_fract_z
_atom_site_U_iso_or_equiv
_atom_site_thermal_displace_type
_atom_site_calc_flag
_atom_site_refinement_flags
_atom_site_type_symbol
Cl 0.32614(16) 0.0732(3) 0.00000 0.097(2) Uani ? . Cl
C1 0.4416(5) -0.1099(9) 0.2619(8) 0.050(6) Uani ? . C
C2 0.3638(5) -0.0940(9) 0.2628(8) 0.052(6) Uani ? . C
C3 0.3291(4) -0.0387(9) 0.1817(9) 0.064(6) Uani ? . C
C4 0.3705(6) 0.0004(9) 0.1011(8) 0.062(6) Uani ? . C
C5 0.4469(6) -0.0186(9) 0.1002(8) 0.063(7) Uani ? . C
C6 0.4838(4) -0.0714(9) 0.1821(8) 0.056(6) Uani ? . C
C7 0.5665(5) -0.0938(10) 0.1809(8) 0.071(6) Uani ? . C
O8 0.5804(3) -0.2510(6) 0.1660(5) 0.058(4) Uani ? . O
C9 0.6557(5) -0.2950(11) 0.1815(7) 0.068(7) Uani ? . C
C10 0.6602(4) -0.4654(12) 0.1788(8) 0.068(7) Uani ? . C
O11 0.6209(3) -0.5234(6) 0.2592(5) 0.059(4) Uani ? . O
C12 0.6149(4) -0.6844(11) 0.2611(8) 0.062(6) Uani ? . C
C13 0.5715(5) -0.7340(10) 0.3462(7) 0.065(6) Uani ? . C
O14 0.4939(3) -0.7035(6) 0.3343(5) 0.062(4) Uani ? . O
C15 0.4519(6) -0.7625(10) 0.4113(7) 0.069(6) Uani ? . C
C16 0.3704(6) -0.7273(11) 0.3969(7) 0.072(7) Uani ? . C
O17 0.3591(3) -0.5727(7) 0.4196(5) 0.064(4) Uani ? . O
C18 0.2835(5) -0.5325(10) 0.4165(8) 0.070(6) Uani ? . C
C19 0.2776(4) -0.3644(10) 0.4261(7) 0.063(6) Uani ? . C
O20 0.3066(3) -0.2953(7) 0.3418(5) 0.063(4) Uani ? . O
C21 0.3193(5) -0.1362(10) 0.3492(8) 0.068(6) Uani ? . C
O22 0.4779(3) -0.1481(6) 0.3461(5) 0.059(4) Uani ? . O
C23 0.4895(4) -0.3067(9) 0.3662(7) 0.054(6) Uani ? . C
C24 0.4893(5) -0.3212(10) 0.4752(7) 0.048(5) Uani ? . C
O25 0.4486(3) -0.2531(7) 0.5267(5) 0.064(4) Uani ? . O
O26 0.5403(3) -0.4222(6) 0.5019(4) 0.057(4) Uani ? . O
C27 0.5472(5) -0.4479(11) 0.6047(8) 0.073(7) Uani ? . C
C28 0.6181(6) -0.5116(16) 0.6270(8) 0.116(9) Uani ? . C
H3 0.276 -0.027 0.181 0.0733 Uiso calc . H
H5 0.475 0.004 0.044 0.0731 Uiso calc . H
H7A 0.587 -0.062 0.241 0.0807 Uiso calc . H
H7B 0.588 -0.036 0.130 0.0807 Uiso calc . H
H9A 0.686 -0.253 0.132 0.0779 Uiso calc . H
H9B 0.672 -0.259 0.242 0.0779 Uiso calc . H
H10A 0.711 -0.497 0.182 0.0781 Uiso calc . H
H10B 0.638 -0.502 0.121 0.0781 Uiso calc . H
H12A 0.590 -0.718 0.205 0.0716 Uiso calc . H
H12B 0.664 -0.727 0.264 0.0716 Uiso calc . H
H13A 0.589 -0.681 0.401 0.0749 Uiso calc . H
H13B 0.578 -0.840 0.355 0.0749 Uiso calc . H
H15A 0.459 -0.870 0.414 0.0790 Uiso calc . H
H15B 0.469 -0.718 0.470 0.0790 Uiso calc . H
H16A 0.341 -0.789 0.438 0.0823 Uiso calc . H
H16B 0.357 -0.745 0.332 0.0823 Uiso calc . H
H18A 0.262 -0.564 0.357 0.0796 Uiso calc . H
H18B 0.257 -0.580 0.468 0.0796 Uiso calc . H
H19A 0.306 -0.332 0.480 0.0734 Uiso calc . H
H19B 0.227 -0.336 0.434 0.0734 Uiso calc . H
H21A 0.273 -0.083 0.350 0.0776 Uiso calc . H
H21B 0.346 -0.114 0.406 0.0776 Uiso calc . H
H23A 0.450 -0.366 0.339 0.0637 Uiso calc . H
H23B 0.536 -0.339 0.341 0.0637 Uiso calc . H
H27A 0.509 -0.516 0.625 0.0831 Uiso calc . H
H27B 0.542 -0.354 0.637 0.0831 Uiso calc . H
H28C 0.622 -0.528 0.694 0.1257 Uiso calc . H
H28A 0.624 -0.606 0.595 0.1257 Uiso calc . H
H28B 0.657 -0.444 0.607 0.1257 Uiso calc . H

loop_
_atom_type_symbol
_atom_type_description
_atom_type_scat_dispersion_real
_atom_type_scat_dispersion_imag
_atom_type_scat_source
C ? 0.002 0.002 'International Tables Vol. IV Table 2.2B'
H ? 0.000 0.000 'International Tables Vol. IV Table 2.2B'
Cl ? 0.132 0.159 'International Tables Vol. IV Table 2.2B'
O ? 0.008 0.006 'International Tables Vol. IV Table 2.2B'

loop_
_geom_angle_atom_site_label_1
_geom_angle_atom_site_label_2
_geom_angle_atom_site_label_3
_geom_angle_site_symmetry_1
_geom_angle_site_symmetry_2
_geom_angle_site_symmetry_3
_geom_angle
_geom_angle_publ_flag
C(2) C(1) C(6) . . . 121.7(10) no
C(2) C(1) O(22) . . . 119.0(9) no
C(6) C(1) O(22) . . . 118.9(8) no
C(1) C(2) C(3) . . . 118.4(10) no
C(1) C(2) C(21) . . . 120.9(10) no
C(3) C(2) C(21) . . . 120.6(8) no
C(2) C(3) C(4) . . . 120.7(8) no
Cl C(4) C(3) . . . 120.2(8) no
Cl C(4) C(5) . . . 119.4(9) no
C(3) C(4) C(5) . . . 120.4(9) no
C(4) C(5) C(6) . . . 120.1(9) no
C(1) C(6) C(5) . . . 118.6(8) no
C(1) C(6) C(7) . . . 121.1(9) no
C(5) C(6) C(7) . . . 120.2(10) no
C(6) C(7) O(8) . . . 107.7(7) no
C(7) O(8) C(9) . . . 114.3(6) no
O(8) C(9) C(10) . . . 108.7(6) no
C(9) C(10) O(11) . . . 108.2(7) no
C(10) O(11) C(12) . . . 114.3(7) no
O(11) C(12) C(13) . . . 110.4(7) no
C(12) C(13) O(14) . . . 111.3(8) no
C(13) O(14) C(15) . . . 111.2(7) no
O(14) C(15) C(16) . . . 109.9(8) no
C(15) C(16) O(17) . . . 107.9(7) no
C(16) O(17) C(18) . . . 112.0(6) no
O(17) C(18) C(19) . . . 108.4(6) no
C(18) C(19) O(20) . . . 109.0(8) no
C(19) O(20) C(21) . . . 114.9(7) no
C(2) C(21) O(20) . . . 105.9(7) no
C(1) O(22) C(23) . . . 117.9(6) no
O(22) C(23) C(24) . . . 106.0(7) no
C(23) C(24) O(25) . . . 124.3(8) no
C(23) C(24) O(26) . . . 109.4(8) no
O(25) C(24) O(26) . . . 126.2(9) no
C(24) O(26) C(27) . . . 116.0(7) no
O(26) C(27) C(28) . . . 110.6(8) no

loop_
_geom_bond_atom_site_label_1
_geom_bond_atom_site_label_2
_geom_bond_site_symmetry_1
_geom_bond_site_symmetry_2
_geom_bond_distance
_geom_bond_publ_flag
Cl C(4) . . 1.737(10) no
C(1) C(2) . . 1.398(12) no
C(1) C(6) . . 1.385(15) no
C(1) O(22) . . 1.381(13) no
C(2) C(3) . . 1.377(16) no
C(2) C(21) . . 1.488(15) no
C(3) C(4) . . 1.387(16) no
C(4) C(5) . . 1.377(15) no
C(5) C(6) . . 1.397(15) no
C(6) C(7) . . 1.492(12) no
C(7) O(8) . . 1.420(10) no
O(8) C(9) . . 1.416(10) no
C(9) C(10) . . 1.501(14) no
C(10) O(11) . . 1.416(12) no
O(11) C(12) . . 1.420(11) no
C(12) C(13) . . 1.481(15) no
C(13) O(14) . . 1.423(10) no
O(14) C(15) . . 1.406(12) no
C(15) C(16) . . 1.504(15) no
C(16) O(17) . . 1.410(12) no
O(17) C(18) . . 1.399(11) no
C(18) C(19) . . 1.488(13) no
C(19) O(20) . . 1.418(12) no
O(20) C(21) . . 1.421(11) no
O(22) C(23) . . 1.437(10) no
C(23) C(24) . . 1.522(14) no
C(24) O(25) . . 1.184(12) no
C(24) O(26) . . 1.327(11) no
O(26) C(27) . . 1.454(12) no
C(27) C(28) . . 1.421(14) no

loop_
_geom_torsion_atom_site_label_1
_geom_torsion_atom_site_label_2
_geom_torsion_atom_site_label_3
_geom_torsion_atom_site_label_4
_geom_torsion_site_symmetry_1
_geom_torsion_site_symmetry_2
_geom_torsion_site_symmetry_3
_geom_torsion_site_symmetry_4
_geom_torsion
_geom_torsion_publ_flag
C6 C1 C2 C3 . . . . 0.1(5) no
C6 C1 C2 C21 . . . . 179.9(12) no
O22 C1 C2 C3 . . . . 172.5(12) no
O22 C1 C2 C21 . . . . -7.8(5) no
C2 C1 C6 C5 . . . . -1.4(6) no
C2 C1 C6 C7 . . . . -178.0(12) no
O22 C1 C6 C5 . . . . -173.8(12) no
O22 C1 C6 C7 . . . . 9.6(5) no
C2 C1 O22 C23 . . . . 90.8(8) no
C6 C1 O22 C23 . . . . -96.6(8) no
C1 C2 C3 C4 . . . . -0.1(6) no
C21 C2 C3 C4 . . . . -179.9(12) no
C1 C2 C21 O20 . . . . -84.4(9) no
C3 C2 C21 O20 . . . . 95.3(9) no
C2 C3 C4 CL . . . . -178.8(11) no
C2 C3 C4 C5 . . . . 1.5(6) no
CL C4 C5 C6 . . . . 177.5(11) no
C3 C4 C5 C6 . . . . -2.8(5) no
C4 C5 C6 C1 . . . . 2.7(6) no
C4 C5 C6 C7 . . . . 179.3(12) no
C1 C6 C7 O8 . . . . 77.1(8) no
C5 C6 C7 O8 . . . . -99.4(9) no
C6 C7 O8 C9 . . . . -168.5(10) no
C7 O8 C9 C10 . . . . 171.1(10) no
O8 C9 C10 O11 . . . . -66.8(7) no
C9 C10 O11 C12 . . . . 174.7(10) no
C10 O11 C12 C13 . . . . -178.7(10) no
O11 C12 C13 O14 . . . . 73.8(7) no
C12 C13 O14 C15 . . . . 174.8(10) no
C13 O14 C15 C16 . . . . 179.6(11) no
O14 C15 C16 O17 . . . . -76.2(8) no
C15 C16 O17 C18 . . . . -174.8(11) no
C16 O17 C18 C19 . . . . -171.3(10) no
O17 C18 C19 O20 . . . . 69.0(7) no
C18 C19 O20 C21 . . . . -167.2(10) no
C19 O20 C21 C2 . . . . 168.3(10) no
C1 O22 C23 C24 . . . . -149.9(9) no
O22 C23 C24 O25 . . . . 39.2(5) no
O22 C23 C24 O26 . . . . -141.7(10) no
C23 C24 O26 C27 . . . . 179.6(10) no
O25 C24 O26 C27 . . . . -1.3(5) no
C24 O26 C27 C28 . . . . -159.0(11) no
